data_7228286
loop_
_publ_author_name
'Kiyota, Yoshiki'
'Taira, Minako'
'Otobe, Saki'
'Hanyuda, Koji'
'Naruke, Haruo'
'Ito, Takeru'

_publ_section_title
;
 Compositional introduction of lithium ions into conductive
 polyoxovanadate--surfactant hybrid crystals
;
_journal_name_full CrystEngComm
_journal_paper_doi 10.1039/C7CE00595D
_journal_year 2017
_chemical_formula_moiety 'C40 H80 Li2 N4 O38 V10'
_chemical_formula_sum 'C40 H80 Li2 N4 O38 V10'
_chemical_formula_weight 1748.37
_space_group_crystal_system monoclinic
_space_group_IT_number 14
_space_group_name_Hall '-P 2ybc'
_space_group_name_H-M_alt 'P 1 21/c 1'
_symmetry_space_group_name_Hall '-P 2ybc'
_symmetry_space_group_name_H-M 'P 1 21/c 1'
_atom_sites_solution_hydrogens geom
_atom_sites_solution_primary direct
_atom_sites_solution_secondary difmap
_audit_update_record
;
2017-03-27 deposited with the CCDC.
2017-05-04 downloaded from the CCDC.
;
_cell_angle_alpha 90.0000
_cell_angle_beta 101.8640(15)
_cell_angle_gamma 90.0000
_cell_formula_units_Z 2
_cell_length_a 21.9879(9)
_cell_length_b 19.3316(7)
_cell_length_c 9.2168(4)
_cell_measurement_reflns_used 42228
_cell_measurement_temperature 193
_cell_measurement_theta_max 27.49
_cell_measurement_theta_min 3.03
_cell_volume 3834.0(3)
_computing_cell_refinement 'RAPID AUTO'
_computing_data_collection 'RAPID AUTO (Rigaku, ????)'
_computing_data_reduction 'RAPID AUTO'
_computing_molecular_graphics 'CrystalStructure 4.2.2'
_computing_publication_material 'CrystalStructure 4.2.2 (Rigaku, 2016)'
_computing_structure_refinement 'SHELXL Version 2014/7 (Sheldrick, 2008)'
_computing_structure_solution 'Superflip (Palatinus, et al., 2007)'
_diffrn_ambient_temperature 193
_diffrn_detector_area_resol_mean 10.000
_diffrn_measured_fraction_theta_full 0.998
_diffrn_measured_fraction_theta_max 0.998
_diffrn_measurement_device_type 'Rigaku R-AXIS RAPID'
_diffrn_measurement_method \w
_diffrn_radiation_type 'Mo K\a'
_diffrn_radiation_wavelength 0.71075
_diffrn_reflns_av_R_equivalents 0.0750
_diffrn_reflns_Laue_measured_fraction_full 0.998
_diffrn_reflns_Laue_measured_fraction_max 0.998
_diffrn_reflns_limit_h_max 28
_diffrn_reflns_limit_h_min -27
_diffrn_reflns_limit_k_max 25
_diffrn_reflns_limit_k_min -25
_diffrn_reflns_limit_l_max 11
_diffrn_reflns_limit_l_min -11
_diffrn_reflns_number 58945
_diffrn_reflns_point_group_measured_fraction_full 0.998
_diffrn_reflns_point_group_measured_fraction_max 0.998
_diffrn_reflns_theta_full 25.242
_diffrn_reflns_theta_max 27.486
_diffrn_reflns_theta_min 3.029
_diffrn_standards_number 0
_exptl_absorpt_coefficient_mu 1.242
_exptl_absorpt_correction_T_max 0.883
_exptl_absorpt_correction_T_min 0.556
_exptl_absorpt_correction_type multi-scan
_exptl_absorpt_process_details 'ABSCOR (Rigaku, 1995)'
_exptl_crystal_colour yellow
_exptl_crystal_density_diffrn 1.514
_exptl_crystal_density_method 'not measured'
_exptl_crystal_description platelet
_exptl_crystal_F_000 1776.00
_exptl_crystal_size_max 0.400
_exptl_crystal_size_mid 0.400
_exptl_crystal_size_min 0.100
_refine_diff_density_max 0.91
_refine_diff_density_min -0.83
_refine_ls_extinction_method none
_refine_ls_goodness_of_fit_ref 1.098
_refine_ls_hydrogen_treatment mixed
_refine_ls_number_parameters 476
_refine_ls_number_reflns 8758
_refine_ls_number_restraints 9
_refine_ls_R_factor_all 0.0834
_refine_ls_R_factor_gt 0.0703
_refine_ls_shift/su_max 0.001
_refine_ls_structure_factor_coef Fsqd
_refine_ls_weighting_details 'w = 1/[\s^2^(Fo^2^)+(0.0064P)^2^+28.2647P] where P=(Fo^2^+2Fc^2^)/3'
_refine_ls_weighting_scheme calc
_refine_ls_wR_factor_gt 0.1563
_refine_ls_wR_factor_ref 0.1620
_reflns_Friedel_coverage 0.000
_reflns_number_gt 7107
_reflns_number_total 8758
_reflns_threshold_expression F^2^>2.0\s(F^2^)
_cod_data_source_file c7ce00595d1.cif
_cod_data_source_block 150305
_cod_database_code 7228286

loop_
_space_group_symop_id
_space_group_symop_operation_xyz
1 +X,+Y,+Z
2 -X,1/2+Y,1/2-Z
3 -X,-Y,-Z
4 +X,-1/2-Y,-1/2+Z

loop_
_atom_site_label
_atom_site_type_symbol
_atom_site_fract_x
_atom_site_fract_y
_atom_site_fract_z
_atom_site_U_iso_or_equiv
_atom_site_adp_type
_atom_site_occupancy
_atom_site_site_symmetry_order
_atom_site_calc_flag
_atom_site_refinement_flags_posn
_atom_site_refinement_flags_adp
_atom_site_refinement_flags_occupancy
V1 V 0.59921(4) 0.56905(4) 0.79890(9) 0.0274(2) Uani 1 1 d . . .
V2 V 0.64859(4) 0.56185(4) 0.51433(10) 0.0279(2) Uani 1 1 d . . .
V3 V 0.60083(4) 0.42725(4) 0.64088(9) 0.02406(19) Uani 1 1 d . . .
V4 V 0.47452(4) 0.50368(4) 0.65462(8) 0.02173(18) Uani 1 1 d . . .
V5 V 0.52336(4) 0.63735(4) 0.51518(9) 0.02445(19) Uani 1 1 d . . .
O1 O 0.62213(19) 0.5939(2) 0.9664(4) 0.0370(9) Uani 1 1 d . . .
O1W O 0.3996(2) 0.8304(2) 0.2486(4) 0.0388(10) Uani 1 1 d . . .
O2 O 0.66309(17) 0.58670(18) 0.7097(4) 0.0323(8) Uani 1 1 d . . .
O2W O 0.4898(2) 0.8680(2) 0.5473(5) 0.0343(9) Uani 1 1 d . . .
O3 O 0.61769(17) 0.47454(18) 0.8159(4) 0.0292(8) Uani 1 1 d . . .
O3W O 0.3658(3) 0.7969(3) 0.5277(6) 0.0501(13) Uani 1 1 d . . .
O4 O 0.51063(17) 0.53640(17) 0.8188(3) 0.0257(7) Uani 1 1 d . . .
O5 O 0.55516(17) 0.64765(17) 0.7099(4) 0.0291(8) Uani 1 1 d . . .
O6 O 0.71062(19) 0.5825(2) 0.4609(5) 0.0388(9) Uani 1 1 d . . .
O7 O 0.66076(16) 0.46795(18) 0.5639(4) 0.0292(8) Uani 1 1 d . . .
O8 O 0.62804(18) 0.35095(18) 0.6859(4) 0.0328(8) Uani 1 1 d . . .
O9 O 0.51297(16) 0.41492(16) 0.6714(3) 0.0234(7) Uani 1 1 d . . .
O10 O 0.40349(16) 0.47797(17) 0.6784(4) 0.0259(7) Uani 1 1 d . . .
O11 O 0.44854(16) 0.59163(16) 0.5605(4) 0.0239(7) Uani 1 1 d . . .
O12 O 0.49530(18) 0.71370(17) 0.4658(4) 0.0316(8) Uani 1 1 d . . .
O13 O 0.59812(17) 0.63938(17) 0.4600(4) 0.0284(8) Uani 1 1 d . . .
O14 O 0.44718(16) 0.47114(16) 0.4297(3) 0.0243(7) Uani 1 1 d . . .
O15 O 0.2764(3) 0.7068(3) 0.5697(8) 0.0877(19) Uani 1 1 d D . .
O16 O 0.2309(2) 0.5955(3) 0.4129(7) 0.0763(18) Uani 1 1 d D . .
N1 N 0.6003(2) 0.7853(2) 0.7116(5) 0.0327(10) Uani 1 1 d . . .
H1C H 0.5722 0.8023 0.6333 0.039 Uiso 1 1 calc R U .
H1D H 0.5866 0.7440 0.7400 0.039 Uiso 1 1 calc R U .
H1E H 0.6049 0.8157 0.7884 0.039 Uiso 1 1 calc R U .
N2 N 0.6483(2) 0.4481(2) 1.1129(5) 0.0350(10) Uani 1 1 d . . .
H2C H 0.6303 0.4061 1.1197 0.042 Uiso 1 1 calc R U .
H2D H 0.6312 0.4799 1.1653 0.042 Uiso 1 1 calc R U .
H2E H 0.6418 0.4612 1.0161 0.042 Uiso 1 1 calc R U .
C1 C 0.6611(3) 0.7753(3) 0.6675(6) 0.0343(12) Uani 1 1 d . . .
H1A H 0.6754 0.8201 0.6347 0.041 Uiso 1 1 calc R U .
H1B H 0.6556 0.7429 0.5825 0.041 Uiso 1 1 calc R U .
C2 C 0.7106(3) 0.7468(3) 0.7936(6) 0.0343(12) Uani 1 1 d . . .
H2A H 0.7218 0.7824 0.8717 0.041 Uiso 1 1 calc R U .
H2B H 0.6940 0.7061 0.8378 0.041 Uiso 1 1 calc R U .
C3 C 0.7674(3) 0.7264(3) 0.7364(7) 0.0420(14) Uani 1 1 d . . .
H3A H 0.7828 0.7674 0.6906 0.050 Uiso 1 1 calc R U .
H3B H 0.7554 0.6911 0.6578 0.050 Uiso 1 1 calc R U .
C4 C 0.8197(3) 0.6977(4) 0.8543(8) 0.0560(18) Uani 1 1 d . . .
H4A H 0.8038 0.6582 0.9041 0.067 Uiso 1 1 calc R U .
H4B H 0.8337 0.7339 0.9298 0.067 Uiso 1 1 calc R U .
C5 C 0.8749(3) 0.6736(5) 0.7917(9) 0.070(2) Uani 1 1 d . . .
H5A H 0.8893 0.7125 0.7375 0.085 Uiso 1 1 calc R U .
H5B H 0.8612 0.6360 0.7195 0.085 Uiso 1 1 calc R U .
C6 C 0.9303(4) 0.6473(6) 0.9111(11) 0.089(3) Uani 1 1 d . . .
H6A H 0.9457 0.6854 0.9807 0.107 Uiso 1 1 calc R U .
H6B H 0.9159 0.6096 0.9685 0.107 Uiso 1 1 calc R U .
C7 C 0.9831(5) 0.6208(8) 0.8430(15) 0.131(5) Uani 1 1 d . . .
H7A H 0.9964 0.6575 0.7814 0.157 Uiso 1 1 calc R U .
H7B H 0.9687 0.5807 0.7784 0.157 Uiso 1 1 calc R U .
C8 C 1.0384(5) 0.5992(9) 0.9665(18) 0.174(8) Uani 1 1 d . . .
H8A H 1.0723 0.5822 0.9218 0.209 Uiso 1 1 calc R U .
H8B H 1.0528 0.6392 1.0295 0.209 Uiso 1 1 calc R U .
H8C H 1.0253 0.5625 1.0266 0.209 Uiso 1 1 calc R U .
C9 C 0.7157(3) 0.4432(4) 1.1738(8) 0.0524(17) Uani 1 1 d . . .
H9A H 0.7341 0.4080 1.1178 0.063 Uiso 1 1 calc R U .
H9B H 0.7227 0.4282 1.2786 0.063 Uiso 1 1 calc R U .
C10 C 0.7477(3) 0.5123(4) 1.1647(8) 0.0520(16) Uani 1 1 d . . .
H10A H 0.7276 0.5485 1.2144 0.062 Uiso 1 1 calc R U .
H10B H 0.7442 0.5257 1.0596 0.062 Uiso 1 1 calc R U .
C11 C 0.8166(4) 0.5057(5) 1.2408(11) 0.073(2) Uani 1 1 d . . .
H11A H 0.8196 0.4812 1.3363 0.088 Uiso 1 1 calc R U .
H11B H 0.8382 0.4772 1.1776 0.088 Uiso 1 1 calc R U .
C12 C 0.8491(4) 0.5743(5) 1.2692(11) 0.076(2) Uani 1 1 d . . .
H12A H 0.8288 0.6022 1.3357 0.092 Uiso 1 1 calc R U .
H12B H 0.8452 0.5996 1.1744 0.092 Uiso 1 1 calc R U .
C13 C 0.9174(4) 0.5655(6) 1.3393(13) 0.100(4) Uani 1 1 d . . .
H13A H 0.9210 0.5394 1.4331 0.120 Uiso 1 1 calc R U .
H13B H 0.9375 0.5379 1.2720 0.120 Uiso 1 1 calc R U .
C14 C 0.9511(5) 0.6328(7) 1.3711(15) 0.111(4) Uani 1 1 d . . .
H14A H 0.9334 0.6593 1.4445 0.133 Uiso 1 1 calc R U .
H14B H 0.9457 0.6605 1.2790 0.133 Uiso 1 1 calc R U .
C15 C 1.0204(6) 0.6199(9) 1.432(2) 0.170(7) Uani 1 1 d . . .
H15A H 1.0258 0.5953 1.5279 0.205 Uiso 1 1 calc R U .
H15B H 1.0372 0.5901 1.3620 0.205 Uiso 1 1 calc R U .
C16 C 1.0544(9) 0.6837(13) 1.452(4) 0.33(2) Uani 1 1 d . . .
H16A H 1.0431 0.7097 1.5342 0.401 Uiso 1 1 calc R U .
H16B H 1.0443 0.7112 1.3612 0.401 Uiso 1 1 calc R U .
H16C H 1.0991 0.6738 1.4757 0.401 Uiso 1 1 calc R U .
C17 C 0.2333(6) 0.7444(8) 0.6379(19) 0.148(6) Uani 1 1 d D . .
C18A C 0.1891(12) 0.7786(13) 0.515(4) 0.21(2) Uani 0.54 1 d D . P
C18B C 0.1860(16) 0.7090(18) 0.703(5) 0.197(19) Uani 0.46 1 d D . P
C19A C 0.2005(18) 0.5800(15) 0.263(2) 0.11(2) Uani 0.3 1 d D . P
C19B C 0.1796(6) 0.5590(13) 0.324(2) 0.108(7) Uani 0.7 1 d D . P
C20A C 0.1769(18) 0.5066(16) 0.259(5) 0.083(13) Uani 0.3 1 d D . P
C20B C 0.1954(12) 0.5235(14) 0.192(2) 0.116(9) Uani 0.7 1 d D . P
Li1 Li 0.4385(5) 0.7935(5) 0.4381(10) 0.036(2) Uani 1 1 d . . .
H1WA H 0.371(4) 0.805(5) 0.201(10) 0.08(3) Uiso 1 1 d . . .
H1WB H 0.410(3) 0.854(3) 0.183(7) 0.040(18) Uiso 1 1 d . . .
H2WA H 0.492(3) 0.901(4) 0.507(8) 0.04(2) Uiso 1 1 d . . .
H2WB H 0.485(4) 0.876(4) 0.645(10) 0.09(3) Uiso 1 1 d . . .
H3WB H 0.334(4) 0.764(5) 0.483(10) 0.08(3) Uiso 1 1 d . . .
H3WA H 0.373(4) 0.809(4) 0.591(9) 0.05(3) Uiso 1 1 d . . .

loop_
_atom_site_aniso_label
_atom_site_aniso_U_11
_atom_site_aniso_U_22
_atom_site_aniso_U_33
_atom_site_aniso_U_23
_atom_site_aniso_U_13
_atom_site_aniso_U_12
V1 0.0393(5) 0.0245(4) 0.0175(4) -0.0029(3) 0.0038(3) -0.0015(3)
V2 0.0345(5) 0.0250(4) 0.0251(4) -0.0002(3) 0.0084(3) -0.0018(3)
V3 0.0343(5) 0.0198(4) 0.0177(4) 0.0004(3) 0.0045(3) 0.0028(3)
V4 0.0345(5) 0.0175(4) 0.0141(4) -0.0005(3) 0.0073(3) 0.0008(3)
V5 0.0380(5) 0.0157(4) 0.0202(4) -0.0007(3) 0.0072(3) 0.0001(3)
O1 0.052(2) 0.034(2) 0.0222(19) -0.0068(15) 0.0012(16) -0.0010(17)
O1W 0.059(3) 0.035(2) 0.022(2) 0.0000(17) 0.0086(19) -0.012(2)
O2 0.038(2) 0.0289(19) 0.0287(19) -0.0017(15) 0.0045(15) -0.0022(15)
O2W 0.055(3) 0.026(2) 0.023(2) -0.0031(16) 0.0113(17) -0.0055(17)
O3 0.041(2) 0.0264(18) 0.0187(17) 0.0007(13) 0.0025(14) 0.0013(15)
O3W 0.060(3) 0.059(3) 0.033(3) -0.013(2) 0.015(2) -0.010(2)
O4 0.042(2) 0.0217(17) 0.0140(15) -0.0002(12) 0.0058(14) 0.0006(14)
O5 0.043(2) 0.0211(17) 0.0227(18) -0.0034(13) 0.0068(15) -0.0030(15)
O6 0.042(2) 0.036(2) 0.040(2) 0.0002(17) 0.0139(18) -0.0074(17)
O7 0.0334(19) 0.0262(18) 0.0282(19) 0.0008(14) 0.0066(15) 0.0037(14)
O8 0.045(2) 0.0250(18) 0.0279(19) 0.0033(14) 0.0055(16) 0.0092(16)
O9 0.0381(19) 0.0188(16) 0.0131(15) 0.0030(12) 0.0050(13) 0.0007(13)
O10 0.038(2) 0.0221(17) 0.0198(17) 0.0012(13) 0.0114(14) -0.0010(14)
O11 0.0366(19) 0.0170(16) 0.0186(16) -0.0010(12) 0.0070(14) 0.0006(13)
O12 0.049(2) 0.0204(17) 0.0259(19) -0.0007(14) 0.0099(16) 0.0029(15)
O13 0.038(2) 0.0212(17) 0.0273(18) -0.0005(14) 0.0084(15) -0.0055(14)
O14 0.0373(19) 0.0192(16) 0.0158(16) -0.0018(12) 0.0044(13) -0.0022(13)
O15 0.076(4) 0.080(4) 0.112(5) -0.018(4) 0.033(4) -0.012(3)
O16 0.050(3) 0.070(4) 0.103(5) -0.034(3) 0.003(3) 0.009(3)
N1 0.044(3) 0.026(2) 0.027(2) -0.0080(17) 0.0039(19) 0.0009(19)
N2 0.049(3) 0.036(3) 0.020(2) -0.0001(18) 0.0091(19) 0.001(2)
C1 0.048(3) 0.030(3) 0.026(3) 0.002(2) 0.009(2) 0.003(2)
C2 0.046(3) 0.030(3) 0.026(3) -0.001(2) 0.005(2) -0.001(2)
C3 0.044(3) 0.046(3) 0.037(3) 0.001(3) 0.008(3) 0.003(3)
C4 0.047(4) 0.072(5) 0.046(4) -0.001(3) 0.004(3) 0.010(3)
C5 0.046(4) 0.102(7) 0.062(5) -0.005(5) 0.007(4) 0.023(4)
C6 0.051(5) 0.124(9) 0.084(7) -0.010(6) -0.003(4) 0.026(5)
C7 0.065(7) 0.183(14) 0.133(11) -0.034(10) -0.004(7) 0.056(8)
C8 0.072(8) 0.213(17) 0.211(17) -0.028(14) -0.034(9) 0.066(10)
C9 0.057(4) 0.047(4) 0.047(4) -0.001(3) -0.002(3) 0.010(3)
C10 0.050(4) 0.056(4) 0.050(4) -0.001(3) 0.009(3) 0.001(3)
C11 0.047(4) 0.082(6) 0.085(6) 0.001(5) 0.001(4) 0.004(4)
C12 0.062(5) 0.091(7) 0.074(6) 0.001(5) 0.008(4) -0.005(5)
C13 0.055(5) 0.133(10) 0.104(8) -0.020(7) -0.003(5) -0.003(6)
C14 0.084(8) 0.121(10) 0.126(10) -0.016(8) 0.019(7) -0.027(7)
C15 0.079(9) 0.193(18) 0.23(2) -0.057(15) 0.019(11) -0.032(10)
C16 0.121(16) 0.25(3) 0.62(6) -0.13(3) 0.05(2) -0.072(17)
C17 0.092(10) 0.147(13) 0.216(18) -0.057(13) 0.058(11) -0.012(9)
C18A 0.10(2) 0.092(19) 0.42(6) 0.07(3) 0.04(3) 0.030(16)
C18B 0.20(4) 0.24(5) 0.20(4) 0.01(3) 0.15(3) 0.05(4)
C19A 0.05(2) 0.053(19) 0.20(6) -0.02(3) -0.05(3) 0.011(16)
C19B 0.059(11) 0.15(2) 0.110(14) -0.055(14) 0.009(9) 0.000(10)
C20A 0.07(2) 0.07(2) 0.09(3) -0.04(2) -0.04(2) 0.011(16)
C20B 0.124(18) 0.14(2) 0.068(13) -0.035(12) -0.005(11) 0.046(14)
Li1 0.049(6) 0.030(5) 0.029(5) 0.000(4) 0.007(4) 0.010(4)

loop_
_atom_type_symbol
_atom_type_description
_atom_type_scat_dispersion_real
_atom_type_scat_dispersion_imag
_atom_type_scat_source
C C 0.0033 0.0016
;
International Tables for Crystallography
(Vol. C, Tables 4.2.6.8 and 6.1.1.4)
;
H H 0.0000 0.0000
;
International Tables for Crystallography
(Vol. C, Table 6.1.1.4)
;
Li Li -0.0003 0.0001
;
International Tables for Crystallography
(Vol. C, Tables 4.2.6.8 and 6.1.1.4)
;
O O 0.0106 0.0060
;
International Tables for Crystallography
(Vol. C, Tables 4.2.6.8 and 6.1.1.4)
;
N N 0.0061 0.0033
;
International Tables for Crystallography
(Vol. C, Tables 4.2.6.8 and 6.1.1.4)
;
V V 0.3005 0.5294
;
International Tables for Crystallography
(Vol. C, Tables 4.2.6.8 and 6.1.1.4)
;

loop_
_geom_angle_atom_site_label_1
_geom_angle_atom_site_label_2
_geom_angle_atom_site_label_3
_geom_angle
_geom_angle_site_symmetry_1
_geom_angle_site_symmetry_3
O1 V1 O2 105.3(2) . .
O1 V1 O3 101.10(18) . .
O2 V1 O3 92.68(17) . .
O1 V1 O5 102.08(18) . .
O2 V1 O5 91.59(16) . .
O3 V1 O5 154.39(16) . .
O1 V1 O4 96.93(18) . .
O2 V1 O4 157.75(15) . .
O3 V1 O4 83.58(15) . .
O5 V1 O4 82.97(15) . .
O1 V1 O14 171.28(18) . 3_666
O2 V1 O14 83.40(15) . 3_666
O3 V1 O14 78.05(13) . 3_666
O5 V1 O14 77.39(13) . 3_666
O4 V1 O14 74.36(12) . 3_666
O1 V1 V2 138.61(16) . .
O2 V1 V2 33.30(12) . .
O3 V1 V2 85.27(11) . .
O5 V1 V2 84.54(11) . .
O4 V1 V2 124.46(9) . .
O14 V1 V2 50.11(9) 3_666 .
O1 V1 V4 128.34(16) . .
O2 V1 V4 126.34(12) . .
O3 V1 V4 78.06(12) . .
O5 V1 V4 79.09(11) . .
O4 V1 V4 31.43(9) . .
O14 V1 V4 42.94(9) 3_666 .
V2 V1 V4 93.05(3) . .
O1 V1 V5 134.23(15) . .
O2 V1 V5 82.45(12) . .
O3 V1 V5 123.89(11) . .
O5 V1 V5 32.16(10) . .
O4 V1 V5 81.53(9) . .
O14 V1 V5 45.84(8) 3_666 .
V2 V1 V5 61.09(3) . .
V4 V1 V5 61.98(3) . .
O1 V1 V3 133.36(15) . .
O2 V1 V3 82.40(12) . .
O3 V1 V3 32.30(10) . .
O5 V1 V3 123.95(11) . .
O4 V1 V3 82.84(9) . .
O14 V1 V3 46.57(8) 3_666 .
V2 V1 V3 60.98(3) . .
V4 V1 V3 61.84(3) . .
V5 V1 V3 92.09(3) . .
O6 V2 O2 104.6(2) . .
O6 V2 O13 102.43(19) . .
O2 V2 O13 91.54(16) . .
O6 V2 O7 103.23(19) . .
O2 V2 O7 91.54(16) . .
O13 V2 O7 152.46(16) . .
O6 V2 O10 100.77(18) . 3_666
O2 V2 O10 154.64(16) . 3_666
O13 V2 O10 82.77(15) . 3_666
O7 V2 O10 82.79(15) . 3_666
O6 V2 O14 174.68(18) . 3_666
O2 V2 O14 80.70(14) . 3_666
O13 V2 O14 76.57(14) . 3_666
O7 V2 O14 76.95(14) . 3_666
O10 V2 O14 73.94(12) 3_666 3_666
O6 V2 V1 137.34(16) . .
O2 V2 V1 32.75(12) . .
O13 V2 V1 84.08(11) . .
O7 V2 V1 83.83(11) . .
O10 V2 V1 121.89(10) 3_666 .
O14 V2 V1 47.95(8) 3_666 .
O6 V2 V4 131.38(15) . 3_666
O2 V2 V4 124.02(12) . 3_666
O13 V2 V4 77.55(11) . 3_666
O7 V2 V4 78.08(11) . 3_666
O10 V2 V4 30.62(9) 3_666 3_666
O14 V2 V4 43.32(8) 3_666 3_666
V1 V2 V4 91.27(3) . 3_666
O6 V2 V5 134.14(15) . .
O2 V2 V5 81.36(12) . .
O13 V2 V5 31.80(11) . .
O7 V2 V5 122.25(12) . .
O10 V2 V5 80.91(10) 3_666 .
O14 V2 V5 45.31(8) 3_666 .
V1 V2 V5 60.28(3) . .
V4 V2 V5 60.82(3) 3_666 .
O8 V3 O7 103.77(18) . .
O8 V3 O3 103.49(17) . .
O7 V3 O3 95.57(17) . .
O8 V3 O11 100.10(16) . 3_666
O7 V3 O11 90.91(15) . 3_666
O3 V3 O11 153.23(15) . 3_666
O8 V3 O9 99.82(17) . .
O7 V3 O9 154.62(15) . .
O3 V3 O9 87.85(15) . .
O11 V3 O9 75.74(13) 3_666 .
O8 V3 O14 173.98(17) . 3_666
O7 V3 O14 80.98(14) . 3_666
O3 V3 O14 79.47(14) . 3_666
O11 V3 O14 75.94(12) 3_666 3_666
O9 V3 O14 74.92(13) . 3_666
O8 V3 V5 89.75(14) . 3_666
O7 V3 V5 130.10(12) . 3_666
O3 V3 V5 128.03(12) . 3_666
O11 V3 V5 39.20(10) 3_666 3_666
O9 V3 V5 40.19(9) . 3_666
O14 V3 V5 84.33(9) 3_666 3_666
O8 V3 V1 136.47(14) . .
O7 V3 V1 83.05(11) . .
O3 V3 V1 33.24(11) . .
O11 V3 V1 122.99(10) 3_666 .
O9 V3 V1 86.30(9) . .
O14 V3 V1 47.09(8) 3_666 .
V5 V3 V1 118.85(4) 3_666 .
O4 V4 O10 105.74(17) . .
O4 V4 O9 98.42(15) . .
O10 V4 O9 97.51(16) . .
O4 V4 O11 96.53(15) . .
O10 V4 O11 96.91(16) . .
O9 V4 O11 155.56(14) . .
O4 V4 O14 88.53(15) . 3_666
O10 V4 O14 165.65(15) . 3_666
O9 V4 O14 81.61(14) . 3_666
O11 V4 O14 79.55(14) . 3_666
O4 V4 O14 166.69(16) . .
O10 V4 O14 87.48(15) . .
O9 V4 O14 81.07(13) . .
O11 V4 O14 79.96(13) . .
O14 V4 O14 78.22(14) 3_666 .
O4 V4 V1 40.45(12) . .
O10 V4 V1 146.18(12) . .
O9 V4 V1 89.64(11) . .
O11 V4 V1 89.28(11) . .
O14 V4 V1 48.11(9) 3_666 .
O14 V4 V1 126.33(10) . .
O4 V4 V2 143.85(13) . 3_666
O10 V4 V2 38.12(11) . 3_666
O9 V4 V2 89.99(11) . 3_666
O11 V4 V2 89.26(10) . 3_666
O14 V4 V2 127.57(9) 3_666 3_666
O14 V4 V2 49.36(9) . 3_666
V1 V4 V2 175.65(4) . 3_666
O12 V5 O5 103.05(17) . .
O12 V5 O13 102.40(18) . .
O5 V5 O13 95.07(17) . .
O12 V5 O11 100.34(17) . .
O5 V5 O11 90.47(15) . .
O13 V5 O11 154.69(15) . .
O12 V5 O9 98.93(16) . 3_666
O5 V5 O9 155.90(14) . 3_666
O13 V5 O9 89.69(15) . 3_666
O11 V5 O9 75.88(13) . 3_666
O12 V5 O14 174.32(17) . 3_666
O5 V5 O14 80.87(14) . 3_666
O13 V5 O14 81.16(14) . 3_666
O11 V5 O14 75.36(13) . 3_666
O9 V5 O14 76.54(12) 3_666 3_666
O12 V5 V3 89.34(14) . 3_666
O5 V5 V3 129.57(12) . 3_666
O13 V5 V3 130.12(12) . 3_666
O11 V5 V3 39.11(9) . 3_666
O9 V5 V3 40.43(10) 3_666 3_666
O14 V5 V3 84.99(9) 3_666 3_666
O12 V5 V1 136.95(13) . .
O5 V5 V1 34.12(11) . .
O13 V5 V1 83.36(12) . .
O11 V5 V1 87.60(10) . .
O9 V5 V1 123.93(10) 3_666 .
O14 V5 V1 47.39(8) 3_666 .
V3 V5 V1 119.62(3) 3_666 .
O12 V5 V2 135.06(14) . .
O5 V5 V2 83.80(12) . .
O13 V5 V2 32.83(11) . .
O11 V5 V2 124.22(10) . .
O9 V5 V2 87.61(10) 3_666 .
O14 V5 V2 48.91(9) 3_666 .
V3 V5 V2 120.53(3) 3_666 .
V1 V5 V2 58.63(3) . .
Li1 O1W H1WA 114(6) . .
Li1 O1W H1WB 137(5) . .
H1WA O1W H1WB 103(7) . .
V1 O2 V2 113.9(2) . .
Li1 O2W H2WA 118(5) . .
Li1 O2W H2WB 116(5) . .
H2WA O2W H2WB 112(7) . .
V3 O3 V1 114.46(18) . .
Li1 O3W H3WB 112(5) . .
Li1 O3W H3WA 110(8) . .
H3WB O3W H3WA 133(9) . .
V4 O4 V1 108.12(17) . .
V5 O5 V1 113.72(18) . .
V3 O7 V2 116.04(19) . .
V4 O9 V5 106.94(15) . 3_666
V4 O9 V3 107.64(15) . .
V5 O9 V3 99.38(14) 3_666 .
V4 O10 V2 111.26(17) . 3_666
V4 O11 V3 108.14(15) . 3_666
V4 O11 V5 107.67(16) . .
V3 O11 V5 101.70(15) 3_666 .
V5 O12 Li1 160.2(4) . .
V5 O13 V2 115.37(18) . .
V4 O14 V4 101.78(14) 3_666 .
V4 O14 V5 94.65(14) 3_666 3_666
V4 O14 V5 92.62(12) . 3_666
V4 O14 V3 93.56(13) 3_666 3_666
V4 O14 V3 92.59(12) . 3_666
V5 O14 V3 169.17(17) 3_666 3_666
V4 O14 V1 88.95(12) 3_666 3_666
V4 O14 V1 169.27(18) . 3_666
V5 O14 V1 86.76(11) 3_666 3_666
V3 O14 V1 86.35(12) 3_666 3_666
V4 O14 V2 170.85(16) 3_666 3_666
V4 O14 V2 87.32(12) . 3_666
V5 O14 V2 85.77(11) 3_666 3_666
V3 O14 V2 85.00(12) 3_666 3_666
V1 O14 V2 81.95(11) 3_666 3_666
C19B O16 C19A 36.4(15) . .
C1 N1 H1C 109.5 . .
C1 N1 H1D 109.5 . .
H1C N1 H1D 109.5 . .
C1 N1 H1E 109.5 . .
H1C N1 H1E 109.5 . .
H1D N1 H1E 109.5 . .
C9 N2 H2C 109.5 . .
C9 N2 H2D 109.5 . .
H2C N2 H2D 109.5 . .
C9 N2 H2E 109.5 . .
H2C N2 H2E 109.5 . .
H2D N2 H2E 109.5 . .
N1 C1 C2 112.3(4) . .
N1 C1 H1A 109.1 . .
C2 C1 H1A 109.1 . .
N1 C1 H1B 109.1 . .
C2 C1 H1B 109.1 . .
H1A C1 H1B 107.9 . .
C3 C2 C1 110.0(5) . .
C3 C2 H2A 109.7 . .
C1 C2 H2A 109.7 . .
C3 C2 H2B 109.7 . .
C1 C2 H2B 109.7 . .
H2A C2 H2B 108.2 . .
C2 C3 C4 114.0(5) . .
C2 C3 H3A 108.7 . .
C4 C3 H3A 108.7 . .
C2 C3 H3B 108.7 . .
C4 C3 H3B 108.7 . .
H3A C3 H3B 107.6 . .
C3 C4 C5 112.8(6) . .
C3 C4 H4A 109.0 . .
C5 C4 H4A 109.0 . .
C3 C4 H4B 109.0 . .
C5 C4 H4B 109.0 . .
H4A C4 H4B 107.8 . .
C4 C5 C6 113.8(7) . .
C4 C5 H5A 108.8 . .
C6 C5 H5A 108.8 . .
C4 C5 H5B 108.8 . .
C6 C5 H5B 108.8 . .
H5A C5 H5B 107.7 . .
C7 C6 C5 111.9(8) . .
C7 C6 H6A 109.2 . .
C5 C6 H6A 109.2 . .
C7 C6 H6B 109.2 . .
C5 C6 H6B 109.2 . .
H6A C6 H6B 107.9 . .
C6 C7 C8 109.9(11) . .
C6 C7 H7A 109.7 . .
C8 C7 H7A 109.7 . .
C6 C7 H7B 109.7 . .
C8 C7 H7B 109.7 . .
H7A C7 H7B 108.2 . .
C7 C8 H8A 109.5 . .
C7 C8 H8B 109.5 . .
H8A C8 H8B 109.5 . .
C7 C8 H8C 109.5 . .
H8A C8 H8C 109.5 . .
H8B C8 H8C 109.5 . .
N2 C9 C10 111.3(5) . .
N2 C9 H9A 109.4 . .
C10 C9 H9A 109.4 . .
N2 C9 H9B 109.4 . .
C10 C9 H9B 109.4 . .
H9A C9 H9B 108.0 . .
C9 C10 C11 109.0(6) . .
C9 C10 H10A 109.9 . .
C11 C10 H10A 109.9 . .
C9 C10 H10B 109.9 . .
C11 C10 H10B 109.9 . .
H10A C10 H10B 108.3 . .
C12 C11 C10 113.2(7) . .
C12 C11 H11A 108.9 . .
C10 C11 H11A 108.9 . .
C12 C11 H11B 108.9 . .
C10 C11 H11B 108.9 . .
H11A C11 H11B 107.8 . .
C11 C12 C13 111.6(8) . .
C11 C12 H12A 109.3 . .
C13 C12 H12A 109.3 . .
C11 C12 H12B 109.3 . .
C13 C12 H12B 109.3 . .
H12A C12 H12B 108.0 . .
C14 C13 C12 113.2(10) . .
C14 C13 H13A 108.9 . .
C12 C13 H13A 108.9 . .
C14 C13 H13B 108.9 . .
C12 C13 H13B 108.9 . .
H13A C13 H13B 107.8 . .
C13 C14 C15 110.2(11) . .
C13 C14 H14A 109.6 . .
C15 C14 H14A 109.6 . .
C13 C14 H14B 109.6 . .
C15 C14 H14B 109.6 . .
H14A C14 H14B 108.1 . .
C16 C15 C14 111.1(17) . .
C16 C15 H15A 109.4 . .
C14 C15 H15A 109.4 . .
C16 C15 H15B 109.4 . .
C14 C15 H15B 109.4 . .
H15A C15 H15B 108.0 . .
C15 C16 H16A 109.5 . .
C15 C16 H16B 109.5 . .
H16A C16 H16B 109.5 . .
C15 C16 H16C 109.5 . .
H16A C16 H16C 109.5 . .
H16B C16 H16C 109.5 . .
O15 C17 C18B 121.7(16) . .
O15 C17 C18A 106.0(15) . .
C18B C17 C18A 96(2) . .
C19B C19A C20B 86(3) . .
C19B C19A O16 71.8(12) . .
C20B C19A O16 131(3) . .
C19B C19A C20A 51(2) . .
C20B C19A C20A 35.2(19) . .
O16 C19A C20A 108(2) . .
C19A C19B C20A 93(3) . .
C19A C19B O16 71.8(11) . .
C20A C19B O16 132(2) . .
C19A C19B C20B 57(2) . .
C20A C19B C20B 35(2) . .
O16 C19B C20B 113.6(15) . .
C20B C20A C19B 94(3) . .
C20B C20A C19A 57(2) . .
C19B C20A C19A 36.3(17) . .
C20A C20B C19A 87(2) . .
C20A C20B C19B 51(3) . .
C19A C20B C19B 36.3(16) . .
O1W Li1 O3W 97.0(5) . .
O1W Li1 O12 124.2(5) . .
O3W Li1 O12 121.8(5) . .
O1W Li1 O2W 107.1(5) . .
O3W Li1 O2W 101.1(5) . .
O12 Li1 O2W 103.0(5) . .
O1W Li1 H3WA 108(2) . .
O3W Li1 H3WA 15(2) . .
O12 Li1 H3WA 120(2) . .
O2W Li1 H3WA 87(2) . .

loop_
_geom_bond_atom_site_label_1
_geom_bond_atom_site_label_2
_geom_bond_distance
_geom_bond_site_symmetry_2
V1 O1 1.596(4) .
V1 O2 1.800(4) .
V1 O3 1.871(4) .
V1 O5 1.896(4) .
V1 O4 2.091(4) .
V1 O14 2.281(3) 3_666
V1 V2 3.0412(12) .
V1 V4 3.0631(12) .
V1 V5 3.0935(12) .
V1 V3 3.1076(11) .
V2 O6 1.593(4) .
V2 O2 1.827(4) .
V2 O13 1.871(4) .
V2 O7 1.878(4) .
V2 O10 2.055(4) 3_666
V2 O14 2.357(4) 3_666
V2 V4 3.1022(12) 3_666
V2 V5 3.1181(12) .
V3 O8 1.614(3) .
V3 O7 1.801(4) .
V3 O3 1.824(3) .
V3 O11 1.982(3) 3_666
V3 O9 2.023(4) .
V3 O14 2.261(3) 3_666
V3 V5 3.0774(12) 3_666
V4 O4 1.681(3) .
V4 O10 1.695(4) .
V4 O9 1.905(3) .
V4 O11 1.941(3) .
V4 O14 2.087(3) 3_666
V4 O14 2.131(3) .
V4 V2 3.1023(12) 3_666
V5 O12 1.628(3) .
V5 O5 1.798(4) .
V5 O13 1.818(4) .
V5 O11 1.986(3) .
V5 O9 2.013(3) 3_666
V5 O14 2.223(3) 3_666
V5 V3 3.0773(12) 3_666
O1W Li1 1.918(10) .
O1W H1WA 0.84(9) .
O1W H1WB 0.83(7) .
O2W Li1 1.973(11) .
O2W H2WA 0.75(7) .
O2W H2WB 0.94(9) .
O3W Li1 1.946(11) .
O3W H3WB 0.96(9) .
O3W H3WA 0.62(8) .
O9 V5 2.013(3) 3_666
O10 V2 2.055(4) 3_666
O11 V3 1.982(3) 3_666
O12 Li1 1.968(10) .
O14 V4 2.087(3) 3_666
O14 V5 2.223(3) 3_666
O14 V3 2.261(3) 3_666
O14 V1 2.281(3) 3_666
O14 V2 2.357(4) 3_666
O15 C17 1.437(9) .
O16 C19B 1.433(9) .
O16 C19A 1.433(11) .
N1 C1 1.488(7) .
N1 H1C 0.9100 .
N1 H1D 0.9100 .
N1 H1E 0.9100 .
N2 C9 1.476(8) .
N2 H2C 0.9100 .
N2 H2D 0.9100 .
N2 H2E 0.9100 .
C1 C2 1.522(7) .
C1 H1A 0.9900 .
C1 H1B 0.9900 .
C2 C3 1.505(8) .
C2 H2A 0.9900 .
C2 H2B 0.9900 .
C3 C4 1.516(9) .
C3 H3A 0.9900 .
C3 H3B 0.9900 .
C4 C5 1.521(10) .
C4 H4A 0.9900 .
C4 H4B 0.9900 .
C5 C6 1.550(11) .
C5 H5A 0.9900 .
C5 H5B 0.9900 .
C6 C7 1.517(13) .
C6 H6A 0.9900 .
C6 H6B 0.9900 .
C7 C8 1.543(15) .
C7 H7A 0.9900 .
C7 H7B 0.9900 .
C8 H8A 0.9800 .
C8 H8B 0.9800 .
C8 H8C 0.9800 .
C9 C10 1.520(10) .
C9 H9A 0.9900 .
C9 H9B 0.9900 .
C10 C11 1.538(10) .
C10 H10A 0.9900 .
C10 H10B 0.9900 .
C11 C12 1.504(12) .
C11 H11A 0.9900 .
C11 H11B 0.9900 .
C12 C13 1.516(12) .
C12 H12A 0.9900 .
C12 H12B 0.9900 .
C13 C14 1.496(14) .
C13 H13A 0.9900 .
C13 H13B 0.9900 .
C14 C15 1.533(17) .
C14 H14A 0.9900 .
C14 H14B 0.9900 .
C15 C16 1.43(2) .
C15 H15A 0.9900 .
C15 H15B 0.9900 .
C16 H16A 0.9800 .
C16 H16B 0.9800 .
C16 H16C 0.9800 .
C17 C18B 1.470(13) .
C17 C18A 1.489(13) .
C19A C19B 0.89(4) .
C19A C20B 1.27(4) .
C19A C20A 1.509(14) .
C19B C20A 1.18(4) .
C19B C20B 1.506(12) .
C20A C20B 0.87(4) .
Li1 H3WA 2.23(8) .

loop_
_geom_hbond_atom_site_label_D
_geom_hbond_atom_site_label_H
_geom_hbond_atom_site_label_A
_geom_hbond_site_symmetry_A
_geom_hbond_distance_DA
_geom_hbond_distance_DH
_geom_hbond_distance_HA
_geom_hbond_angle_DHA
_geom_hbond_publ_flag
O1W H1WA O15 4_575 2.958(8) 0.84(8) 2.19(8) 151(8) no
O1W H1WB O11 4_575 2.682(6) 0.83(7) 1.86(7) 169(6) no
O2W H2WA O4 4_575 2.909(5) 0.75(7) 2.22(7) 154(7) no
O2W H2WB O9 2_656 2.759(5) 0.94(10) 1.85(9) 163(8) no
O3W H3WB O15 . 2.714(9) 0.96(9) 1.98(10) 131(7) no
O3W H3WA O8 2_656 2.815(7) 0.62(8) 2.22(8) 164(10) no
N1 H1C O2W . 3.038(6) 0.910 2.219 149.5 no
N1 H1D O5 . 2.839(5) 0.910 1.986 155.3 no
N1 H1E O13 4_576 2.722(6) 0.910 1.837 163.6 no
N2 H2C O1W 2_646 2.910(7) 0.910 2.093 148.9 no
N2 H2D O10 3_667 2.818(6) 0.910 1.942 161.0 no
N2 H2E O3 . 2.730(5) 0.910 1.831 169.1 no

loop_
_geom_torsion_atom_site_label_1
_geom_torsion_atom_site_label_2
_geom_torsion_atom_site_label_3
_geom_torsion_atom_site_label_4
_geom_torsion
_geom_torsion_site_symmetry_1
_geom_torsion_site_symmetry_4
O1 V1 O2 V2 179.5(2) . .
O3 V1 O2 V2 77.2(2) . .
O5 V1 O2 V2 -77.6(2) . .
O4 V1 O2 V2 -2.4(5) . .
O14 V1 O2 V2 -0.44(19) 3_666 .
V4 V1 O2 V2 0.1(3) . .
V5 V1 O2 V2 -46.65(17) . .
V3 V1 O2 V2 46.50(17) . .
O6 V2 O2 V1 179.8(2) . .
O13 V2 O2 V1 76.6(2) . .
O7 V2 O2 V1 -76.1(2) . .
O10 V2 O2 V1 0.3(5) 3_666 .
O14 V2 O2 V1 0.43(18) 3_666 .
V4 V2 O2 V1 0.6(3) 3_666 .
V5 V2 O2 V1 46.33(17) . .
O8 V3 O3 V1 173.9(2) . .
O7 V3 O3 V1 68.2(2) . .
O11 V3 O3 V1 -35.0(5) 3_666 .
O9 V3 O3 V1 -86.5(2) . .
O14 V3 O3 V1 -11.48(18) 3_666 .
V5 V3 O3 V1 -85.6(2) 3_666 .
O1 V1 O3 V3 -177.4(2) . .
O2 V1 O3 V3 -71.2(2) . .
O5 V1 O3 V3 28.1(5) . .
O4 V1 O3 V3 86.8(2) . .
O14 V1 O3 V3 11.44(18) 3_666 .
V2 V1 O3 V3 -38.74(18) . .
V4 V1 O3 V3 55.39(17) . .
V5 V1 O3 V3 11.5(3) . .
O10 V4 O4 V1 179.75(16) . .
O9 V4 O4 V1 79.44(17) . .
O11 V4 O4 V1 -81.17(17) . .
O14 V4 O4 V1 -1.86(16) 3_666 .
O14 V4 O4 V1 -7.3(7) . .
V2 V4 O4 V1 -178.90(7) 3_666 .
O12 V5 O5 V1 -174.2(2) . .
O13 V5 O5 V1 -70.2(2) . .
O11 V5 O5 V1 85.0(2) . .
O9 V5 O5 V1 30.4(5) 3_666 .
O14 V5 O5 V1 9.94(18) 3_666 .
V3 V5 O5 V1 85.6(2) 3_666 .
V2 V5 O5 V1 -39.36(17) . .
O1 V1 O5 V5 179.1(2) . .
O2 V1 O5 V5 73.1(2) . .
O3 V1 O5 V5 -26.5(5) . .
O4 V1 O5 V5 -85.3(2) . .
O14 V1 O5 V5 -9.80(18) 3_666 .
V2 V1 O5 V5 40.50(17) . .
V4 V1 O5 V5 -53.68(17) . .
V3 V1 O5 V5 -8.8(3) . .
O8 V3 O7 V2 -174.5(2) . .
O3 V3 O7 V2 -69.1(2) . .
O11 V3 O7 V2 84.9(2) 3_666 .
O9 V3 O7 V2 27.7(5) . .
O14 V3 O7 V2 9.27(18) 3_666 .
V5 V3 O7 V2 83.9(2) 3_666 .
V1 V3 O7 V2 -38.26(17) . .
O6 V2 O7 V3 176.4(2) . .
O2 V2 O7 V3 71.1(2) . .
O13 V2 O7 V3 -25.2(5) . .
O10 V2 O7 V3 -84.1(2) 3_666 .
O14 V2 O7 V3 -9.02(18) 3_666 .
V1 V2 O7 V3 39.18(17) . .
V4 V2 O7 V3 -53.43(17) 3_666 .
V5 V2 O7 V3 -9.7(3) . .
O4 V4 O10 V2 178.71(16) . 3_666
O9 V4 O10 V2 -80.31(18) . 3_666
O11 V4 O10 V2 79.90(18) . 3_666
O14 V4 O10 V2 5.2(7) 3_666 3_666
O14 V4 O10 V2 0.34(17) . 3_666
V1 V4 O10 V2 179.00(7) . 3_666
O5 V5 O12 Li1 -78.9(11) . .
O13 V5 O12 Li1 -177.1(10) . .
O11 V5 O12 Li1 14.1(11) . .
O9 V5 O12 Li1 91.2(11) 3_666 .
V3 V5 O12 Li1 51.8(10) 3_666 .
V1 V5 O12 Li1 -83.6(11) . .
V2 V5 O12 Li1 -173.2(10) . .
O12 V5 O13 V2 174.8(2) . .
O5 V5 O13 V2 70.3(2) . .
O11 V5 O13 V2 -31.7(5) . .
O9 V5 O13 V2 -86.07(19) 3_666 .
O14 V5 O13 V2 -9.65(18) 3_666 .
V3 V5 O13 V2 -85.4(2) 3_666 .
V1 V5 O13 V2 38.16(16) . .
O6 V2 O13 V5 -176.1(2) . .
O2 V2 O13 V5 -70.8(2) . .
O7 V2 O13 V5 25.5(4) . .
O10 V2 O13 V5 84.4(2) 3_666 .
O14 V2 O13 V5 9.24(17) 3_666 .
V1 V2 O13 V5 -38.88(17) . .
V4 V2 O13 V5 53.74(16) 3_666 .
N1 C1 C2 C3 170.4(5) . .
C1 C2 C3 C4 179.7(5) . .
C2 C3 C4 C5 176.7(6) . .
C3 C4 C5 C6 177.3(8) . .
C4 C5 C6 C7 177.4(10) . .
C5 C6 C7 C8 176.7(11) . .
N2 C9 C10 C11 175.5(6) . .
C9 C10 C11 C12 -166.7(7) . .
C10 C11 C12 C13 -178.0(8) . .
C11 C12 C13 C14 -179.2(10) . .
C12 C13 C14 C15 -176.2(11) . .
C13 C14 C15 C16 175.5(19) . .
C19B O16 C19A C20B -68(4) . .
C19B O16 C19A C20A -36(3) . .
C20B C19A C19B C20A 2(3) . .
O16 C19A C19B C20A -134(2) . .
C20B C19A C19B O16 135(2) . .
C20A C19A C19B O16 134(2) . .
O16 C19A C19B C20B -135(2) . .
C20A C19A C19B C20B -2(3) . .
C19A O16 C19B C20A 77(3) . .
C19A O16 C19B C20B 40(3) . .
C19A C19B C20A C20B -3(5) . .
O16 C19B C20A C20B -70(5) . .
O16 C19B C20A C19A -68(3) . .
C20B C19B C20A C19A 3(5) . .
C19B C19A C20A C20B 177(6) . .
O16 C19A C20A C20B -137(5) . .
C20B C19A C20A C19B -177(6) . .
O16 C19A C20A C19B 46(2) . .
C19B C20A C20B C19A 2(3) . .
C19A C20A C20B C19B -2(3) . .
C19B C19A C20B C20A -2(5) . .
O16 C19A C20B C20A 60(6) . .
O16 C19A C20B C19B 62(3) . .
C20A C19A C20B C19B 2(5) . .
C19A C19B C20B C20A 177(6) . .
O16 C19B C20B C20A 130(5) . .
C20A C19B C20B C19A -177(6) . .
O16 C19B C20B C19A -47(2) . .
